data_4334621
loop_
_publ_author_name
'Jing Shi'
'Yanjun Hou'
'Wenyi Chu'
'Xiaohong Shi'
'Huiquan Gu'
'Bilin Wang'
'Zhizhong Sun'

_publ_section_title
;
 Crystal Structure and Highly Luminescent Properties Studies of
 Bis-\b-diketonate Lanthanide Complexes
;
_journal_name_full 'Inorganic Chemistry'
_journal_page_first 5013
_journal_page_last 5022
_journal_paper_doi 10.1021/ic302726z
_journal_volume 52
_journal_year 2013
_chemical_formula_moiety 'C50 H38 F18 O16 Sm2'
_chemical_formula_sum 'C50 H38 F18 O16 Sm2'
_chemical_formula_weight 1537.50
_chemical_name_systematic
;
tris(\m2-1,3-bis(4,4,4-Trifluoro-3-oxido-1-(oxo)but-2-en-1-yl)phenyl)-
bis(1,2-dimethoxyethane-O,O')-di-Samarium(iii)
;
_space_group_IT_number 15
_symmetry_cell_setting monoclinic
_symmetry_space_group_name_Hall '-C 2yc'
_symmetry_space_group_name_H-M 'C 1 2/c 1'
_atom_sites_solution_hydrogens geom
_atom_sites_solution_primary direct
_atom_sites_solution_secondary difmap
_cell_angle_alpha 90.00
_cell_angle_beta 92.0160(10)
_cell_angle_gamma 90.00
_cell_formula_units_Z 4
_cell_length_a 15.6073(8)
_cell_length_b 12.9464(6)
_cell_length_c 29.3024(14)
_cell_measurement_reflns_used 9904
_cell_measurement_temperature 296(2)
_cell_measurement_theta_max 28.3215
_cell_measurement_theta_min 2.4468
_cell_volume 5917.1(5)
_computing_cell_refinement 'SAINT (Bruker, 2004)'
_computing_data_collection 'APEX2 (Bruker, 2004)'
_computing_data_reduction 'SAINT (Bruker, 2004)'
_computing_molecular_graphics 'SHELXTL (Sheldrick, 2008)'
_computing_publication_material 'publCIF (Westrip, 2010)'
_computing_structure_refinement 'SHELXL97 (Sheldrick, 2008)'
_computing_structure_solution 'SHELXS97 (Sheldrick, 2008)'
_diffrn_ambient_temperature 296(2)
_diffrn_measured_fraction_theta_full 0.997
_diffrn_measured_fraction_theta_max 0.997
_diffrn_measurement_device_type 'Bruker SMART APEXII CCD area-detector'
_diffrn_measurement_method '\f and \w'
_diffrn_radiation_monochromator graphite
_diffrn_radiation_source 'fine-focus sealed tube'
_diffrn_radiation_type MoK\a
_diffrn_radiation_wavelength 0.71073
_diffrn_reflns_av_R_equivalents 0.0156
_diffrn_reflns_av_sigmaI/netI 0.0148
_diffrn_reflns_limit_h_max 20
_diffrn_reflns_limit_h_min -20
_diffrn_reflns_limit_k_max 15
_diffrn_reflns_limit_k_min -17
_diffrn_reflns_limit_l_max 39
_diffrn_reflns_limit_l_min -35
_diffrn_reflns_number 25150
_diffrn_reflns_theta_full 28.34
_diffrn_reflns_theta_max 28.34
_diffrn_reflns_theta_min 2.45
_exptl_absorpt_coefficient_mu 2.085
_exptl_absorpt_correction_T_max 0.5551
_exptl_absorpt_correction_T_min 0.5207
_exptl_absorpt_correction_type multi-scan
_exptl_absorpt_process_details '(SADABS; Sheldrick, 1996)'
_exptl_crystal_colour Colorless
_exptl_crystal_density_diffrn 1.726
_exptl_crystal_description block
_exptl_crystal_F_000 3008
_exptl_crystal_size_max 0.36
_exptl_crystal_size_mid 0.34
_exptl_crystal_size_min 0.32
_refine_diff_density_max 0.661
_refine_diff_density_min -1.195
_refine_diff_density_rms 0.070
_refine_ls_extinction_method none
_refine_ls_goodness_of_fit_ref 1.159
_refine_ls_hydrogen_treatment constr
_refine_ls_matrix_type full
_refine_ls_number_parameters 445
_refine_ls_number_reflns 7375
_refine_ls_number_restraints 109
_refine_ls_restrained_S_all 1.339
_refine_ls_R_factor_all 0.0332
_refine_ls_R_factor_gt 0.0297
_refine_ls_shift/su_max 0.004
_refine_ls_shift/su_mean 0.000
_refine_ls_structure_factor_coef Fsqd
_refine_ls_weighting_details 'calc w=1/[\s^2^(Fo^2^)+(0.0206P)^2^+15.5108P] where P=(Fo^2^+2Fc^2^)/3'
_refine_ls_weighting_scheme calc
_refine_ls_wR_factor_gt 0.0656
_refine_ls_wR_factor_ref 0.0672
_reflns_number_gt 6775
_reflns_number_total 7375
_reflns_threshold_expression >2sigma(I)
_cod_data_source_file ic302726z_si_002_3.cif
_cod_data_source_block complex-4
_cod_original_sg_symbol_H-M 'C 2/c'
_cod_database_code 4334621

loop_
_symmetry_equiv_pos_as_xyz
'x, y, z'
'-x, y, -z+1/2'
'x+1/2, y+1/2, z'
'-x+1/2, y+1/2, -z+1/2'
'-x, -y, -z'
'x, -y, z-1/2'
'-x+1/2, -y+1/2, -z'
'x+1/2, -y+1/2, z-1/2'

loop_
_atom_site_label
_atom_site_type_symbol
_atom_site_fract_x
_atom_site_fract_y
_atom_site_fract_z
_atom_site_U_iso_or_equiv
_atom_site_adp_type
_atom_site_occupancy
_atom_site_symmetry_multiplicity
_atom_site_calc_flag
_atom_site_refinement_flags
_atom_site_disorder_assembly
_atom_site_disorder_group
C1 C 0.3791(2) 0.8804(3) 0.39535(14) 0.0533(9) Uani 1 1 d . . .
C2 C 0.2956(2) 0.8636(3) 0.36756(12) 0.0389(7) Uani 1 1 d . . .
C3 C 0.2829(2) 0.9181(3) 0.32749(12) 0.0435(8) Uani 1 1 d . . .
H3 H 0.3250 0.9640 0.3186 0.052 Uiso 1 1 calc R . .
C4 C 0.2080(2) 0.9066(2) 0.29934(11) 0.0358(6) Uani 1 1 d . . .
C5 C 0.1935(2) 0.9726(2) 0.25796(11) 0.0363(6) Uani 1 1 d . . .
C6 C 0.2402(2) 1.0628(3) 0.25029(13) 0.0465(8) Uani 1 1 d . . .
H6 H 0.2845 1.0818 0.2706 0.056 Uiso 1 1 calc R . .
C7 C 0.2207(2) 1.1235(3) 0.21280(14) 0.0523(9) Uani 1 1 d . . .
H7 H 0.2523 1.1831 0.2079 0.063 Uiso 1 1 calc R . .
C8 C 0.1549(2) 1.0968(3) 0.18244(13) 0.0469(8) Uani 1 1 d . . .
H8 H 0.1423 1.1386 0.1573 0.056 Uiso 1 1 calc R . .
C9 C 0.1069(2) 1.0073(2) 0.18937(11) 0.0369(7) Uani 1 1 d . . .
C10 C 0.1276(2) 0.9457(2) 0.22698(11) 0.0365(7) Uani 1 1 d . . .
H10 H 0.0968 0.8853 0.2315 0.044 Uiso 1 1 calc R . .
C11 C 0.2152(4) 0.4685(3) 0.43217(19) 0.0745(15) Uani 1 1 d . . .
C12 C 0.1628(2) 0.5331(3) 0.39775(12) 0.0420(7) Uani 1 1 d . A .
C13 C 0.1332(3) 0.4863(3) 0.35805(13) 0.0475(8) Uani 1 1 d . . .
H13 H 0.1471 0.4174 0.3533 0.057 Uiso 1 1 calc R A .
C14 C 0.0828(2) 0.5380(2) 0.32430(11) 0.0360(6) Uani 1 1 d . A .
C15 C 0.0419(2) 0.4776(2) 0.28581(11) 0.0414(7) Uani 1 1 d . . .
C16 C 0.0000 0.5300(3) 0.2500 0.0371(9) Uani 1 2 d S . .
H16 H 0.0000 0.6019 0.2500 0.045 Uiso 1 2 calc SR . .
C17 C 0.0417(4) 0.3703(3) 0.28522(15) 0.0742(15) Uani 1 1 d . A .
H17 H 0.0697 0.3338 0.3086 0.089 Uiso 1 1 calc R . .
C18 C 0.0000 0.3175(5) 0.2500 0.087(2) Uani 1 2 d SU . .
H18 H 0.0000 0.2457 0.2500 0.105 Uiso 1 2 calc SR A .
C19 C 0.1293(3) 1.1236(3) 0.4164(2) 0.0803(15) Uani 1 1 d DU . .
C20 C 0.0843(2) 1.0324(3) 0.39280(13) 0.0450(8) Uani 1 1 d . A .
C21 C 0.0134(2) 1.0536(3) 0.36545(15) 0.0541(10) Uani 1 1 d . . .
H21 H -0.0047 1.1218 0.3624 0.065 Uiso 1 1 calc R B .
C22 C -0.0332(2) 0.9763(2) 0.34175(11) 0.0365(7) Uani 1 1 d . . .
C23 C 0.1311(4) 0.8083(6) 0.49063(18) 0.102(2) Uani 1 1 d . A .
H23A H 0.1078 0.8353 0.5181 0.153 Uiso 1 1 calc R . .
H23B H 0.1687 0.8586 0.4779 0.153 Uiso 1 1 calc R . .
H23C H 0.1628 0.7464 0.4976 0.153 Uiso 1 1 calc R . .
C24 C 0.0049(3) 0.7085(4) 0.47431(15) 0.0711(13) Uani 1 1 d . A .
H24A H -0.0101 0.7231 0.5055 0.085 Uiso 1 1 calc R . .
H24B H 0.0311 0.6406 0.4734 0.085 Uiso 1 1 calc R . .
C25 C -0.0729(3) 0.7122(4) 0.44345(17) 0.0753(14) Uani 1 1 d . A .
H25A H -0.1127 0.6581 0.4515 0.090 Uiso 1 1 calc R . .
H25B H -0.1015 0.7783 0.4462 0.090 Uiso 1 1 calc R . .
C26 C -0.1171(3) 0.6918(4) 0.36565(19) 0.0751(14) Uani 1 1 d . A .
H26A H -0.1540 0.6358 0.3738 0.113 Uiso 1 1 calc R . .
H26B H -0.0963 0.6801 0.3357 0.113 Uiso 1 1 calc R . .
H26C H -0.1487 0.7554 0.3659 0.113 Uiso 1 1 calc R . .
F1 F 0.43033(18) 0.9510(3) 0.37847(11) 0.1009(12) Uani 1 1 d . . .
F2 F 0.3637(2) 0.9131(3) 0.43697(10) 0.0914(10) Uani 1 1 d . . .
F3 F 0.42214(19) 0.7943(3) 0.40099(13) 0.0977(11) Uani 1 1 d . . .
F4A F 0.2417(5) 0.3779(6) 0.4160(3) 0.101(3) Uani 0.69 1 d PU A 1
F5A F 0.2809(6) 0.5113(6) 0.4476(3) 0.127(2) Uani 0.69 1 d PU A 1
F6A F 0.1679(6) 0.4483(8) 0.4676(3) 0.163(3) Uani 0.69 1 d PU A 1
F4B F 0.3067(6) 0.4997(11) 0.4245(4) 0.080(3) Uani 0.31 1 d PU A 2
F5B F 0.2152(9) 0.5018(9) 0.4734(3) 0.072(3) Uani 0.31 1 d PU A 2
F6B F 0.2040(10) 0.3744(10) 0.4315(5) 0.079(4) Uani 0.31 1 d PU A 2
F7A F 0.0974(5) 1.2130(5) 0.4082(3) 0.088(2) Uani 0.59 1 d PDU B 1
F8A F 0.1140(6) 1.1128(6) 0.4643(2) 0.139(3) Uani 0.59 1 d PDU B 1
F9A F 0.2106(3) 1.1199(6) 0.4158(3) 0.100(2) Uani 0.59 1 d PDU B 1
F7B F 0.0819(5) 1.1925(8) 0.4323(4) 0.088(3) Uani 0.41 1 d PDU B 2
F8B F 0.1966(6) 1.1058(8) 0.4390(3) 0.077(3) Uani 0.41 1 d PDU B 2
F9B F 0.1662(7) 1.1843(8) 0.3780(3) 0.112(3) Uani 0.41 1 d PDU B 2
O1 O 0.24698(15) 0.79936(18) 0.38574(8) 0.0427(5) Uani 1 1 d . . .
O2 O 0.15030(15) 0.84199(18) 0.30757(8) 0.0404(5) Uani 1 1 d . . .
O3 O 0.15214(18) 0.62442(18) 0.41047(8) 0.0488(6) Uani 1 1 d . . .
O4 O 0.06991(16) 0.63438(16) 0.32479(7) 0.0394(5) Uani 1 1 d . . .
O5 O 0.11957(16) 0.94811(18) 0.40112(9) 0.0475(6) Uani 1 1 d . . .
O6 O -0.01560(15) 0.88180(17) 0.34414(8) 0.0415(5) Uani 1 1 d . . .
O7 O 0.0631(2) 0.7855(2) 0.45840(9) 0.0581(7) Uani 1 1 d . . .
O8 O -0.04616(17) 0.6978(2) 0.39790(10) 0.0550(7) Uani 1 1 d . . .
Sm1 Sm 0.096189(10) 0.775447(12) 0.375467(5) 0.03245(5) Uani 1 1 d . A .

loop_
_atom_site_aniso_label
_atom_site_aniso_U_11
_atom_site_aniso_U_22
_atom_site_aniso_U_33
_atom_site_aniso_U_23
_atom_site_aniso_U_13
_atom_site_aniso_U_12
C1 0.044(2) 0.060(2) 0.055(2) 0.0068(19) -0.0100(17) -0.0017(18)
C2 0.0352(16) 0.0360(16) 0.0452(18) -0.0020(14) -0.0023(13) 0.0043(13)
C3 0.0396(17) 0.0435(19) 0.0468(19) 0.0046(15) -0.0047(14) -0.0084(14)
C4 0.0385(16) 0.0309(15) 0.0378(16) 0.0004(12) -0.0003(13) -0.0003(12)
C5 0.0371(15) 0.0315(15) 0.0401(16) 0.0022(13) -0.0004(13) -0.0041(12)
C6 0.0458(19) 0.0403(18) 0.053(2) 0.0047(15) -0.0091(15) -0.0144(15)
C7 0.052(2) 0.0394(19) 0.065(2) 0.0138(17) -0.0075(18) -0.0211(16)
C8 0.0494(19) 0.0365(17) 0.054(2) 0.0145(15) -0.0057(16) -0.0096(15)
C9 0.0382(16) 0.0283(15) 0.0440(17) 0.0045(13) -0.0036(13) -0.0053(12)
C10 0.0379(16) 0.0279(14) 0.0436(17) 0.0042(12) -0.0022(13) -0.0072(12)
C11 0.099(4) 0.040(2) 0.080(3) 0.002(2) -0.048(3) 0.008(2)
C12 0.0470(18) 0.0297(15) 0.0485(19) 0.0088(14) -0.0100(15) 0.0012(14)
C13 0.059(2) 0.0289(16) 0.054(2) 0.0011(15) -0.0135(17) 0.0035(15)
C14 0.0458(17) 0.0269(14) 0.0353(15) -0.0005(12) 0.0000(13) -0.0013(13)
C15 0.061(2) 0.0248(14) 0.0378(17) 0.0005(12) -0.0030(15) -0.0001(14)
C16 0.051(3) 0.0214(19) 0.039(2) 0.000 0.0005(19) 0.000
C17 0.134(5) 0.0279(18) 0.058(2) 0.0038(17) -0.035(3) 0.005(2)
C18 0.158(7) 0.028(3) 0.073(4) 0.000 -0.048(4) 0.000
C19 0.059(3) 0.047(2) 0.133(4) -0.038(3) -0.031(3) 0.009(2)
C20 0.0429(18) 0.0339(17) 0.058(2) -0.0161(15) -0.0042(15) 0.0000(14)
C21 0.052(2) 0.0268(16) 0.082(3) -0.0111(17) -0.019(2) 0.0059(15)
C22 0.0376(16) 0.0293(15) 0.0423(17) -0.0059(13) -0.0035(13) 0.0054(12)
C23 0.120(5) 0.131(5) 0.053(3) 0.006(3) -0.027(3) -0.035(4)
C24 0.081(3) 0.082(3) 0.051(2) 0.008(2) 0.020(2) -0.002(3)
C25 0.062(3) 0.091(4) 0.075(3) 0.001(3) 0.023(2) -0.001(3)
C26 0.049(2) 0.077(3) 0.099(4) 0.004(3) -0.014(2) -0.019(2)
F1 0.0615(16) 0.138(3) 0.101(2) 0.045(2) -0.0326(16) -0.0459(18)
F2 0.087(2) 0.122(3) 0.0632(17) -0.0250(17) -0.0198(15) -0.0096(19)
F3 0.0694(18) 0.087(2) 0.133(3) -0.0121(19) -0.0488(18) 0.0300(16)
F4A 0.119(5) 0.065(4) 0.115(5) -0.009(3) -0.047(4) 0.048(4)
F5A 0.127(4) 0.110(4) 0.138(4) 0.006(3) -0.078(3) 0.000(3)
F6A 0.201(7) 0.184(7) 0.105(5) 0.096(5) 0.014(5) 0.055(6)
F4B 0.047(5) 0.117(8) 0.075(6) 0.017(6) -0.012(4) 0.017(5)
F5B 0.100(7) 0.074(6) 0.041(4) 0.014(4) -0.018(5) 0.027(5)
F6B 0.115(9) 0.027(4) 0.091(8) 0.017(5) -0.048(7) -0.006(6)
F7A 0.095(4) 0.051(3) 0.117(4) -0.020(3) -0.024(3) -0.008(2)
F8A 0.181(7) 0.124(5) 0.108(4) -0.076(4) -0.029(4) -0.015(5)
F9A 0.052(3) 0.093(4) 0.154(6) -0.044(5) 0.007(4) -0.026(3)
F7B 0.078(5) 0.082(6) 0.104(6) -0.068(5) 0.008(5) 0.000(4)
F8B 0.076(4) 0.071(4) 0.082(4) -0.014(3) -0.030(3) -0.010(3)
F9B 0.121(4) 0.098(4) 0.117(4) 0.002(4) -0.005(4) -0.054(4)
O1 0.0407(12) 0.0410(13) 0.0460(13) 0.0072(10) -0.0046(10) 0.0007(10)
O2 0.0437(12) 0.0378(12) 0.0391(12) 0.0059(10) -0.0051(10) -0.0093(10)
O3 0.0667(16) 0.0323(12) 0.0463(14) 0.0019(10) -0.0145(12) 0.0060(11)
O4 0.0567(14) 0.0248(10) 0.0361(11) -0.0001(9) -0.0058(10) 0.0020(10)
O5 0.0494(14) 0.0328(12) 0.0591(15) -0.0132(11) -0.0145(12) 0.0039(10)
O6 0.0452(13) 0.0264(11) 0.0518(14) -0.0055(10) -0.0137(10) 0.0036(9)
O7 0.0743(19) 0.0606(18) 0.0393(13) -0.0048(12) -0.0003(13) -0.0038(15)
O8 0.0432(14) 0.0598(17) 0.0620(17) 0.0037(13) 0.0023(12) -0.0081(12)
Sm1 0.03710(9) 0.02472(8) 0.03513(9) -0.00043(6) -0.00447(6) 0.00074(6)

loop_
_atom_type_symbol
_atom_type_description
_atom_type_scat_dispersion_real
_atom_type_scat_dispersion_imag
_atom_type_scat_source
C C 0.0033 0.0016 'International Tables Vol C Tables 4.2.6.8 and 6.1.1.4'
H H 0.0000 0.0000 'International Tables Vol C Tables 4.2.6.8 and 6.1.1.4'
O O 0.0106 0.0060 'International Tables Vol C Tables 4.2.6.8 and 6.1.1.4'
F F 0.0171 0.0103 'International Tables Vol C Tables 4.2.6.8 and 6.1.1.4'
Sm Sm -0.1638 3.4418 'International Tables Vol C Tables 4.2.6.8 and 6.1.1.4'

loop_
_geom_angle_atom_site_label_1
_geom_angle_atom_site_label_2
_geom_angle_atom_site_label_3
_geom_angle
_geom_angle_site_symmetry_1
_geom_angle_site_symmetry_3
F3 C1 F2 105.4(4) . .
F3 C1 F1 108.8(4) . .
F2 C1 F1 104.8(4) . .
F3 C1 C2 111.8(3) . .
F2 C1 C2 111.0(3) . .
F1 C1 C2 114.5(3) . .
O1 C2 C3 129.0(3) . .
O1 C2 C1 112.6(3) . .
C3 C2 C1 118.5(3) . .
C2 C3 C4 122.3(3) . .
C2 C3 H3 118.8 . .
C4 C3 H3 118.8 . .
O2 C4 C3 122.7(3) . .
O2 C4 C5 116.5(3) . .
C3 C4 C5 120.8(3) . .
C10 C5 C6 118.7(3) . .
C10 C5 C4 118.3(3) . .
C6 C5 C4 122.8(3) . .
C7 C6 C5 120.2(3) . .
C7 C6 H6 119.9 . .
C5 C6 H6 119.9 . .
C6 C7 C8 120.7(3) . .
C6 C7 H7 119.6 . .
C8 C7 H7 119.6 . .
C7 C8 C9 120.3(3) . .
C7 C8 H8 119.9 . .
C9 C8 H8 119.9 . .
C10 C9 C8 118.7(3) . .
C10 C9 C22 118.7(3) . 2
C8 C9 C22 122.5(3) . 2
C9 C10 C5 121.3(3) . .
C9 C10 H10 119.3 . .
C5 C10 H10 119.3 . .
F6B C11 F5A 124.3(8) . .
F6B C11 F5B 110.0(10) . .
F5A C11 F5B 62.2(7) . .
F6B C11 F6A 74.6(9) . .
F5A C11 F6A 106.3(7) . .
F5B C11 F6A 46.2(6) . .
F6B C11 F4A 34.0(8) . .
F5A C11 F4A 105.0(7) . .
F5B C11 F4A 129.7(6) . .
F6A C11 F4A 107.1(7) . .
F6B C11 F4B 113.4(10) . .
F5A C11 F4B 32.6(6) . .
F5B C11 F4B 94.7(8) . .
F6A C11 F4B 136.8(7) . .
F4A C11 F4B 82.8(7) . .
F6B C11 C12 117.4(7) . .
F5A C11 C12 114.5(5) . .
F5B C11 C12 114.9(6) . .
F6A C11 C12 109.0(5) . .
F4A C11 C12 114.3(5) . .
F4B C11 C12 104.0(6) . .
O3 C12 C13 128.5(3) . .
O3 C12 C11 113.2(3) . .
C13 C12 C11 118.2(3) . .
C12 C13 C14 123.1(3) . .
C12 C13 H13 118.4 . .
C14 C13 H13 118.4 . .
O4 C14 C13 123.0(3) . .
O4 C14 C15 117.4(3) . .
C13 C14 C15 119.6(3) . .
C17 C15 C16 118.5(3) . .
C17 C15 C14 122.2(3) . .
C16 C15 C14 119.3(3) . .
C15 C16 C15 121.7(4) 2 .
C15 C16 H16 119.2 2 .
C15 C16 H16 119.2 . .
C18 C17 C15 120.3(4) . .
C18 C17 H17 119.8 . .
C15 C17 H17 119.8 . .
C17 C18 C17 120.7(5) 2 .
C17 C18 H18 119.6 2 .
C17 C18 H18 119.6 . .
F8B C19 F7B 115.5(7) . .
F8B C19 F9A 34.5(5) . .
F7B C19 F9A 129.2(6) . .
F8B C19 F7A 125.6(7) . .
F7B C19 F7A 36.7(5) . .
F9A C19 F7A 114.4(6) . .
F8B C19 F8A 68.2(6) . .
F7B C19 F8A 65.7(6) . .
F9A C19 F8A 102.1(6) . .
F7A C19 F8A 101.2(5) . .
F8B C19 F9B 99.1(6) . .
F7B C19 F9B 98.7(7) . .
F9A C19 F9B 66.4(6) . .
F7A C19 F9B 62.8(6) . .
F8A C19 F9B 149.5(5) . .
F8B C19 C20 117.7(6) . .
F7B C19 C20 116.6(5) . .
F9A C19 C20 114.2(5) . .
F7A C19 C20 116.4(5) . .
F8A C19 C20 106.1(5) . .
F9B C19 C20 104.3(5) . .
O5 C20 C21 129.3(3) . .
O5 C20 C19 113.3(3) . .
C21 C20 C19 117.4(3) . .
C20 C21 C22 122.6(3) . .
C20 C21 H21 118.7 . .
C22 C21 H21 118.7 . .
O6 C22 C21 123.9(3) . .
O6 C22 C9 117.3(3) . 2
C21 C22 C9 118.8(3) . 2
O7 C23 H23A 109.5 . .
O7 C23 H23B 109.5 . .
H23A C23 H23B 109.5 . .
O7 C23 H23C 109.5 . .
H23A C23 H23C 109.5 . .
H23B C23 H23C 109.5 . .
O7 C24 C25 107.0(4) . .
O7 C24 H24A 110.3 . .
C25 C24 H24A 110.3 . .
O7 C24 H24B 110.3 . .
C25 C24 H24B 110.3 . .
H24A C24 H24B 108.6 . .
O8 C25 C24 107.8(4) . .
O8 C25 H25A 110.1 . .
C24 C25 H25A 110.1 . .
O8 C25 H25B 110.1 . .
C24 C25 H25B 110.1 . .
H25A C25 H25B 108.5 . .
O8 C26 H26A 109.5 . .
O8 C26 H26B 109.5 . .
H26A C26 H26B 109.5 . .
O8 C26 H26C 109.5 . .
H26A C26 H26C 109.5 . .
H26B C26 H26C 109.5 . .
C2 O1 Sm1 129.8(2) . .
C4 O2 Sm1 133.3(2) . .
C12 O3 Sm1 134.7(2) . .
C14 O4 Sm1 137.8(2) . .
C20 O5 Sm1 134.4(2) . .
C22 O6 Sm1 137.8(2) . .
C23 O7 C24 113.2(4) . .
C23 O7 Sm1 118.6(3) . .
C24 O7 Sm1 115.6(2) . .
C25 O8 C26 112.3(4) . .
C25 O8 Sm1 118.5(3) . .
C26 O8 Sm1 120.9(3) . .
O2 Sm1 O3 122.18(9) . .
O2 Sm1 O4 79.19(8) . .
O3 Sm1 O4 71.86(8) . .
O2 Sm1 O6 75.06(8) . .
O3 Sm1 O6 154.31(9) . .
O4 Sm1 O6 95.47(8) . .
O2 Sm1 O1 71.14(8) . .
O3 Sm1 O1 72.79(9) . .
O4 Sm1 O1 109.04(9) . .
O6 Sm1 O1 132.90(8) . .
O2 Sm1 O5 82.39(9) . .
O3 Sm1 O5 126.14(8) . .
O4 Sm1 O5 159.69(8) . .
O6 Sm1 O5 71.40(8) . .
O1 Sm1 O5 72.46(8) . .
O2 Sm1 O7 153.36(9) . .
O3 Sm1 O7 72.97(9) . .
O4 Sm1 O7 127.45(9) . .
O6 Sm1 O7 99.84(9) . .
O1 Sm1 O7 96.14(9) . .
O5 Sm1 O7 71.33(10) . .
O2 Sm1 O8 134.88(8) . .
O3 Sm1 O8 82.74(10) . .
O4 Sm1 O8 74.06(9) . .
O6 Sm1 O8 72.16(9) . .
O1 Sm1 O8 152.36(9) . .
O5 Sm1 O8 114.48(9) . .
O7 Sm1 O8 63.81(10) . .

loop_
_geom_bond_atom_site_label_1
_geom_bond_atom_site_label_2
_geom_bond_distance
_geom_bond_site_symmetry_2
C1 F3 1.309(5) .
C1 F2 1.321(5) .
C1 F1 1.322(5) .
C1 C2 1.528(5) .
C2 O1 1.257(4) .
C2 C3 1.378(5) .
C3 C4 1.414(4) .
C3 H3 0.9300 .
C4 O2 1.259(4) .
C4 C5 1.494(4) .
C5 C10 1.391(4) .
C5 C6 1.399(4) .
C6 C7 1.376(5) .
C6 H6 0.9300 .
C7 C8 1.379(5) .
C7 H7 0.9300 .
C8 C9 1.398(4) .
C8 H8 0.9300 .
C9 C10 1.389(4) .
C9 C22 1.497(4) 2
C10 H10 0.9300 .
C11 F6B 1.231(13) .
C11 F5A 1.237(8) .
C11 F5B 1.283(12) .
C11 F6A 1.320(9) .
C11 F4A 1.337(8) .
C11 F4B 1.509(13) .
C11 C12 1.526(5) .
C12 O3 1.252(4) .
C12 C13 1.377(5) .
C13 C14 1.410(5) .
C13 H13 0.9300 .
C14 O4 1.265(4) .
C14 C15 1.497(4) .
C15 C17 1.390(5) .
C15 C16 1.393(4) .
C16 C15 1.393(4) 2
C16 H16 0.9300 .
C17 C18 1.381(5) .
C17 H17 0.9300 .
C18 C17 1.381(5) 2
C18 H18 0.9300 .
C19 F8B 1.243(8) .
C19 F7B 1.259(8) .
C19 F9A 1.270(7) .
C19 F7A 1.279(7) .
C19 F8A 1.439(8) .
C19 F9B 1.503(9) .
C19 C20 1.527(5) .
C20 O5 1.243(4) .
C20 C21 1.371(5) .
C21 C22 1.406(5) .
C21 H21 0.9300 .
C22 O6 1.255(4) .
C22 C9 1.497(4) 2
C23 O7 1.427(6) .
C23 H23A 0.9600 .
C23 H23B 0.9600 .
C23 H23C 0.9600 .
C24 O7 1.438(5) .
C24 C25 1.489(7) .
C24 H24A 0.9700 .
C24 H24B 0.9700 .
C25 O8 1.425(5) .
C25 H25A 0.9700 .
C25 H25B 0.9700 .
C26 O8 1.433(5) .
C26 H26A 0.9600 .
C26 H26B 0.9600 .
C26 H26C 0.9600 .
O1 Sm1 2.382(2) .
O2 Sm1 2.352(2) .
O3 Sm1 2.361(2) .
O4 Sm1 2.380(2) .
O5 Sm1 2.382(2) .
O6 Sm1 2.381(2) .
O7 Sm1 2.505(3) .
O8 Sm1 2.546(3) .

loop_
_geom_hbond_atom_site_label_D
_geom_hbond_atom_site_label_H
_geom_hbond_atom_site_label_A
_geom_hbond_distance_DH
_geom_hbond_distance_HA
_geom_hbond_distance_DA
_geom_hbond_angle_DHA
_geom_hbond_site_symmetry_A
C21 H21 F7A 0.93 2.36 2.728(7) 103.0 .
C16 H16 O4 0.93 2.45 2.766(3) 99.9 2
C16 H16 O4 0.93 2.45 2.766(3) 99.9 .
C13 H13 F4A 0.93 2.37 2.742(8) 103.5 .
C3 H3 F1 0.93 2.37 2.733(4) 103.2 .

loop_
_geom_torsion_atom_site_label_1
_geom_torsion_atom_site_label_2
_geom_torsion_atom_site_label_3
_geom_torsion_atom_site_label_4
_geom_torsion
_geom_torsion_site_symmetry_1
_geom_torsion_site_symmetry_4
F3 C1 C2 O1 58.7(5) . .
F2 C1 C2 O1 -58.6(4) . .
F1 C1 C2 O1 -177.0(4) . .
F3 C1 C2 C3 -121.3(4) . .
F2 C1 C2 C3 121.3(4) . .
F1 C1 C2 C3 2.9(5) . .
O1 C2 C3 C4 -0.8(6) . .
C1 C2 C3 C4 179.2(3) . .
C2 C3 C4 O2 -4.0(6) . .
C2 C3 C4 C5 175.4(3) . .
O2 C4 C5 C10 -12.3(5) . .
C3 C4 C5 C10 168.2(3) . .
O2 C4 C5 C6 164.3(3) . .
C3 C4 C5 C6 -15.2(5) . .
C10 C5 C6 C7 0.2(6) . .
C4 C5 C6 C7 -176.4(4) . .
C5 C6 C7 C8 0.3(6) . .
C6 C7 C8 C9 -0.1(6) . .
C7 C8 C9 C10 -0.7(6) . .
C7 C8 C9 C22 178.2(4) . 2
C8 C9 C10 C5 1.3(5) . .
C22 C9 C10 C5 -177.7(3) 2 .
C6 C5 C10 C9 -1.0(5) . .
C4 C5 C10 C9 175.7(3) . .
F6B C11 C12 O3 154.7(10) . .
F5A C11 C12 O3 -46.3(9) . .
F5B C11 C12 O3 22.9(10) . .
F6A C11 C12 O3 72.6(7) . .
F4A C11 C12 O3 -167.5(6) . .
F4B C11 C12 O3 -79.1(7) . .
F6B C11 C12 C13 -24.9(12) . .
F5A C11 C12 C13 134.1(7) . .
F5B C11 C12 C13 -156.6(9) . .
F6A C11 C12 C13 -106.9(7) . .
F4A C11 C12 C13 12.9(8) . .
F4B C11 C12 C13 101.3(7) . .
O3 C12 C13 C14 -0.8(7) . .
C11 C12 C13 C14 178.7(4) . .
C12 C13 C14 O4 9.5(6) . .
C12 C13 C14 C15 -170.4(4) . .
O4 C14 C15 C17 -170.8(4) . .
C13 C14 C15 C17 9.1(6) . .
O4 C14 C15 C16 7.0(5) . .
C13 C14 C15 C16 -173.1(3) . .
C17 C15 C16 C15 0.3(3) . 2
C14 C15 C16 C15 -177.6(4) . 2
C16 C15 C17 C18 -0.6(7) . .
C14 C15 C17 C18 177.2(4) . .
C15 C17 C18 C17 0.3(4) . 2
F8B C19 C20 O5 3.2(9) . .
F7B C19 C20 O5 -140.6(8) . .
F9A C19 C20 O5 41.5(8) . .
F7A C19 C20 O5 178.2(6) . .
F8A C19 C20 O5 -70.2(6) . .
F9B C19 C20 O5 111.7(6) . .
F8B C19 C20 C21 -175.7(7) . .
F7B C19 C20 C21 40.4(9) . .
F9A C19 C20 C21 -137.5(6) . .
F7A C19 C20 C21 -0.7(8) . .
F8A C19 C20 C21 110.9(6) . .
F9B C19 C20 C21 -67.2(6) . .
O5 C20 C21 C22 0.9(7) . .
C19 C20 C21 C22 179.7(4) . .
C20 C21 C22 O6 1.6(7) . .
C20 C21 C22 C9 -176.6(4) . 2
O7 C24 C25 O8 55.8(5) . .
C3 C2 O1 Sm1 -21.3(5) . .
C1 C2 O1 Sm1 158.6(2) . .
C3 C4 O2 Sm1 33.3(5) . .
C5 C4 O2 Sm1 -146.2(2) . .
C13 C12 O3 Sm1 -9.5(7) . .
C11 C12 O3 Sm1 171.0(3) . .
C13 C14 O4 Sm1 -8.8(6) . .
C15 C14 O4 Sm1 171.1(2) . .
C21 C20 O5 Sm1 2.9(7) . .
C19 C20 O5 Sm1 -175.8(3) . .
C21 C22 O6 Sm1 -8.4(6) . .
C9 C22 O6 Sm1 169.8(2) 2 .
C25 C24 O7 C23 165.8(5) . .
C25 C24 O7 Sm1 -52.7(4) . .
C24 C25 O8 C26 175.3(4) . .
C24 C25 O8 Sm1 -36.0(5) . .
C4 O2 Sm1 O3 -91.1(3) . .
C4 O2 Sm1 O4 -151.4(3) . .
C4 O2 Sm1 O6 109.8(3) . .
C4 O2 Sm1 O1 -36.8(3) . .
C4 O2 Sm1 O5 37.1(3) . .
C4 O2 Sm1 O7 27.7(4) . .
C4 O2 Sm1 O8 154.3(3) . .
C12 O3 Sm1 O2 -56.1(4) . .
C12 O3 Sm1 O4 7.9(3) . .
C12 O3 Sm1 O6 71.1(4) . .
C12 O3 Sm1 O1 -109.6(4) . .
C12 O3 Sm1 O5 -161.5(3) . .
C12 O3 Sm1 O7 148.2(4) . .
C12 O3 Sm1 O8 83.4(4) . .
C14 O4 Sm1 O2 130.5(3) . .
C14 O4 Sm1 O3 1.3(3) . .
C14 O4 Sm1 O6 -155.8(3) . .
C14 O4 Sm1 O1 65.0(3) . .
C14 O4 Sm1 O5 155.8(3) . .
C14 O4 Sm1 O7 -49.0(4) . .
C14 O4 Sm1 O8 -86.2(3) . .
C22 O6 Sm1 O2 -78.6(3) . .
C22 O6 Sm1 O3 145.7(3) . .
C22 O6 Sm1 O4 -155.8(3) . .
C22 O6 Sm1 O1 -33.4(4) . .
C22 O6 Sm1 O5 8.3(3) . .
C22 O6 Sm1 O7 74.6(3) . .
C22 O6 Sm1 O8 132.9(4) . .
C2 O1 Sm1 O2 29.3(3) . .
C2 O1 Sm1 O3 163.3(3) . .
C2 O1 Sm1 O4 100.1(3) . .
C2 O1 Sm1 O6 -17.1(3) . .
C2 O1 Sm1 O5 -58.5(3) . .
C2 O1 Sm1 O7 -126.7(3) . .
C2 O1 Sm1 O8 -168.0(3) . .
C20 O5 Sm1 O2 71.5(4) . .
C20 O5 Sm1 O3 -163.9(3) . .
C20 O5 Sm1 O4 46.5(5) . .
C20 O5 Sm1 O6 -5.3(4) . .
C20 O5 Sm1 O1 144.0(4) . .
C20 O5 Sm1 O7 -113.0(4) . .
C20 O5 Sm1 O8 -64.7(4) . .
C23 O7 Sm1 O2 -55.1(5) . .
C24 O7 Sm1 O2 165.5(3) . .
C23 O7 Sm1 O3 74.0(4) . .
C24 O7 Sm1 O3 -65.3(3) . .
C23 O7 Sm1 O4 123.9(4) . .
C24 O7 Sm1 O4 -15.5(3) . .
C23 O7 Sm1 O6 -131.4(4) . .
C24 O7 Sm1 O6 89.3(3) . .
C23 O7 Sm1 O1 4.2(4) . .
C24 O7 Sm1 O1 -135.2(3) . .
C23 O7 Sm1 O5 -65.0(4) . .
C24 O7 Sm1 O5 155.7(3) . .
C23 O7 Sm1 O8 164.2(4) . .
C24 O7 Sm1 O8 24.8(3) . .
C25 O8 Sm1 O2 -149.0(3) . .
C26 O8 Sm1 O2 -3.1(4) . .
C25 O8 Sm1 O3 81.9(3) . .
C26 O8 Sm1 O3 -132.2(3) . .
C25 O8 Sm1 O4 155.1(3) . .
C26 O8 Sm1 O4 -59.0(3) . .
C25 O8 Sm1 O6 -103.6(3) . .
C26 O8 Sm1 O6 42.3(3) . .
C25 O8 Sm1 O1 54.3(4) . .
C26 O8 Sm1 O1 -159.8(3) . .
C25 O8 Sm1 O5 -44.6(3) . .
C26 O8 Sm1 O5 101.3(3) . .
C25 O8 Sm1 O7 7.4(3) . .
C26 O8 Sm1 O7 153.3(4) . .
